data_4336106
loop_
_publ_author_name
'Jian Zhang'
'Zuowei Xie'

_publ_section_title
;
 Reaction of 13-Vertex Carborane \m-1,2-(CH2)4-1,2-C2B11H11 with
 Nucleophiles: Linkage Effect on Product Formation
;
_journal_name_full 'Inorganic Chemistry'
_journal_page_first 10677
_journal_page_last 10684
_journal_paper_doi 10.1021/ic401744h
_journal_volume 52
_journal_year 2013
_chemical_formula_sum 'C5 H17 B11'
_chemical_formula_weight 196.10
_chemical_name_systematic
; 
 ? 
;
_space_group_IT_number 14
_symmetry_cell_setting monoclinic
_symmetry_space_group_name_Hall '-P 2ybc'
_symmetry_space_group_name_H-M 'P 1 21/c 1'
_atom_sites_solution_hydrogens geom
_atom_sites_solution_primary direct
_atom_sites_solution_secondary difmap
_audit_creation_method SHELXL-97
_cell_angle_alpha 90.00
_cell_angle_beta 105.673(17)
_cell_angle_gamma 90.00
_cell_formula_units_Z 4
_cell_length_a 7.381(6)
_cell_length_b 13.807(12)
_cell_length_c 12.919(11)
_cell_measurement_temperature 296(2)
_cell_volume 1267.6(19)
_computing_cell_refinement 'BRUKER APEXII CCD DIFFRACTOMETER'
_computing_data_collection 'BRUKER APEXII CCD DIFFRACTOMETER'
_computing_data_reduction 'BRUKER APEXII CCD DIFFRACTOMETER'
_computing_molecular_graphics 'SIEMENS SHELXTL'
_computing_publication_material 'SIEMENS SHELXTL'
_computing_structure_refinement 'SHELXL-97 (Sheldrick, 1997)'
_computing_structure_solution 'SHELXS-97 (Sheldrick, 1990)'
_diffrn_ambient_temperature 296(2)
_diffrn_measured_fraction_theta_full 0.995
_diffrn_measured_fraction_theta_max 0.995
_diffrn_measurement_device_type 'BRUKER APEXII CCD DIFFRACTOMETER'
_diffrn_measurement_method 'OMEGA SCAN'
_diffrn_radiation_monochromator graphite
_diffrn_radiation_source 'fine-focus sealed tube'
_diffrn_radiation_type MoK\a
_diffrn_radiation_wavelength 0.71073
_diffrn_reflns_av_R_equivalents 0.0281
_diffrn_reflns_av_sigmaI/netI 0.0247
_diffrn_reflns_limit_h_max 9
_diffrn_reflns_limit_h_min -9
_diffrn_reflns_limit_k_max 14
_diffrn_reflns_limit_k_min -18
_diffrn_reflns_limit_l_max 14
_diffrn_reflns_limit_l_min -16
_diffrn_reflns_number 13759
_diffrn_reflns_theta_full 27.66
_diffrn_reflns_theta_max 27.66
_diffrn_reflns_theta_min 2.20
_exptl_absorpt_coefficient_mu 0.044
_exptl_absorpt_correction_T_max 1.0000
_exptl_absorpt_correction_T_min 0.771706
_exptl_absorpt_correction_type multi-scan
_exptl_crystal_colour colourless
_exptl_crystal_density_diffrn 1.028
_exptl_crystal_description block
_exptl_crystal_F_000 408
_exptl_crystal_size_max 0.50
_exptl_crystal_size_mid 0.40
_exptl_crystal_size_min 0.30
_refine_diff_density_max 0.323
_refine_diff_density_min -0.169
_refine_diff_density_rms 0.048
_refine_ls_extinction_method none
_refine_ls_goodness_of_fit_ref 1.002
_refine_ls_hydrogen_treatment riding
_refine_ls_matrix_type full
_refine_ls_number_parameters 145
_refine_ls_number_reflns 2944
_refine_ls_number_restraints 0
_refine_ls_restrained_S_all 1.002
_refine_ls_R_factor_all 0.1145
_refine_ls_R_factor_gt 0.0807
_refine_ls_shift/su_max 0.000
_refine_ls_shift/su_mean 0.000
_refine_ls_structure_factor_coef Fsqd
_refine_ls_weighting_details 'calc w=1/[\s^2^(Fo^2^)+(0.1806P)^2^+0.2975P] where P=(Fo^2^+2Fc^2^)/3'
_refine_ls_weighting_scheme calc
_refine_ls_wR_factor_gt 0.2485
_refine_ls_wR_factor_ref 0.2901
_reflns_number_gt 1930
_reflns_number_total 2944
_reflns_threshold_expression >2sigma(I)
_cod_data_source_file ic401744h_si_002_2.cif
_cod_data_source_block 1b
_cod_original_cell_volume 1267.5(18)
_cod_database_code 4336106

loop_
_symmetry_equiv_pos_as_xyz
'x, y, z'
'-x, y+1/2, -z+1/2'
'-x, -y, -z'
'x, -y-1/2, z-1/2'

loop_
_atom_site_label
_atom_site_type_symbol
_atom_site_fract_x
_atom_site_fract_y
_atom_site_fract_z
_atom_site_U_iso_or_equiv
_atom_site_adp_type
_atom_site_occupancy
_atom_site_symmetry_multiplicity
_atom_site_calc_flag
_atom_site_refinement_flags
C1 C 0.3322(3) 0.16181(15) 0.38730(16) 0.0545(6) Uani 1 1 d .
C2 C 0.3133(3) 0.21378(15) 0.28999(16) 0.0544(6) Uani 1 1 d .
C11 C 0.4926(4) 0.2069(2) 0.4757(2) 0.0873(9) Uani 1 1 d .
H11A H 0.4530 0.2181 0.5405 0.105 Uiso 1 1 calc R
H11B H 0.6020 0.1649 0.4930 0.105 Uiso 1 1 calc R
C12 C 0.5355(6) 0.3003(3) 0.4292(3) 0.1189(15) Uani 1 1 d .
H12A H 0.4775 0.3536 0.4573 0.143 Uiso 1 1 calc R
H12B H 0.6704 0.3109 0.4485 0.143 Uiso 1 1 calc R
C13 C 0.4603(5) 0.2954(2) 0.3099(2) 0.0909(10) Uani 1 1 d .
H13A H 0.5599 0.2804 0.2764 0.109 Uiso 1 1 calc R
H13B H 0.4026 0.3564 0.2814 0.109 Uiso 1 1 calc R
B3 B 0.0896(4) 0.20831(18) 0.3331(2) 0.0590(6) Uani 1 1 d .
H3 H 0.0734 0.2811 0.3639 0.071 Uiso 1 1 calc R
B4 B 0.1357(4) 0.21501(18) 0.1873(2) 0.0577(6) Uani 1 1 d .
H4 H 0.1293 0.2793 0.1361 0.069 Uiso 1 1 calc R
B5 B 0.3017(4) 0.1128(2) 0.1994(2) 0.0626(7) Uani 1 1 d .
H5 H 0.4227 0.1089 0.1651 0.075 Uiso 1 1 calc R
B6 B 0.3300(4) 0.04089(19) 0.3335(2) 0.0656(7) Uani 1 1 d .
H6 H 0.4654 0.0031 0.3628 0.079 Uiso 1 1 calc R
B7 B 0.1843(4) 0.09010(19) 0.4172(2) 0.0643(7) Uani 1 1 d .
H7 H 0.2083 0.0787 0.5041 0.077 Uiso 1 1 calc R
B8 B -0.0753(4) 0.1614(2) 0.2086(2) 0.0673(7) Uani 1 1 d .
H8 H -0.2087 0.1999 0.1746 0.081 Uiso 1 1 calc R
B9 B 0.0541(4) 0.1038(2) 0.1276(2) 0.0711(8) Uani 1 1 d .
H9 H 0.0057 0.1008 0.0394 0.085 Uiso 1 1 calc R
B10 B 0.1774(4) 0.0064(2) 0.2095(3) 0.0809(10) Uani 1 1 d .
H10 H 0.2178 -0.0586 0.1719 0.097 Uiso 1 1 calc R
B11 B 0.0959(5) -0.0043(2) 0.3286(3) 0.0836(10) Uani 1 1 d .
H11 H 0.0732 -0.0744 0.3636 0.100 Uiso 1 1 calc R
B12 B -0.0499(4) 0.0963(2) 0.3283(3) 0.0786(9) Uani 1 1 d .
H12 H -0.1675 0.0953 0.3655 0.094 Uiso 1 1 calc R
B13 B -0.0604(4) 0.0339(2) 0.2057(3) 0.0873(10) Uani 1 1 d .
H13 H -0.1797 -0.0123 0.1647 0.105 Uiso 1 1 calc R

loop_
_atom_site_aniso_label
_atom_site_aniso_U_11
_atom_site_aniso_U_22
_atom_site_aniso_U_33
_atom_site_aniso_U_23
_atom_site_aniso_U_13
_atom_site_aniso_U_12
C1 0.0511(11) 0.0557(11) 0.0512(12) 0.0037(9) 0.0043(9) -0.0043(8)
C2 0.0548(12) 0.0613(12) 0.0474(11) -0.0025(8) 0.0142(9) -0.0116(9)
C11 0.0859(19) 0.097(2) 0.0599(16) 0.0003(13) -0.0127(14) -0.0214(15)
C12 0.140(3) 0.120(3) 0.077(2) -0.0067(18) -0.005(2) -0.078(2)
C13 0.099(2) 0.094(2) 0.0774(19) 0.0008(14) 0.0202(16) -0.0480(16)
B3 0.0611(14) 0.0604(13) 0.0575(14) -0.0020(10) 0.0193(12) 0.0140(11)
B4 0.0600(14) 0.0559(12) 0.0520(13) 0.0092(10) 0.0065(11) 0.0094(10)
B5 0.0553(14) 0.0759(16) 0.0578(15) -0.0113(12) 0.0174(11) 0.0130(12)
B6 0.0597(15) 0.0543(13) 0.0745(17) 0.0017(12) 0.0039(12) 0.0159(11)
B7 0.0655(16) 0.0687(15) 0.0603(15) 0.0162(12) 0.0198(12) -0.0054(12)
B8 0.0425(12) 0.0803(18) 0.0718(17) 0.0020(13) 0.0027(11) 0.0126(11)
B9 0.0676(17) 0.0783(18) 0.0542(15) -0.0155(12) -0.0061(12) 0.0085(13)
B10 0.082(2) 0.0545(14) 0.093(2) -0.0243(14) 0.0012(16) 0.0151(13)
B11 0.083(2) 0.0541(14) 0.106(2) 0.0136(15) 0.0134(18) -0.0167(13)
B12 0.0504(15) 0.094(2) 0.094(2) 0.0123(17) 0.0239(15) -0.0097(13)
B13 0.0627(18) 0.0736(18) 0.111(3) -0.0126(17) -0.0018(16) -0.0214(14)

loop_
_atom_type_symbol
_atom_type_description
_atom_type_scat_dispersion_real
_atom_type_scat_dispersion_imag
_atom_type_scat_source
C C 0.0033 0.0016 'International Tables Vol C Tables 4.2.6.8 and 6.1.1.4'
H H 0.0000 0.0000 'International Tables Vol C Tables 4.2.6.8 and 6.1.1.4'
B B 0.0013 0.0007 'International Tables Vol C Tables 4.2.6.8 and 6.1.1.4'

loop_
_geom_angle_atom_site_label_1
_geom_angle_atom_site_label_2
_geom_angle_atom_site_label_3
_geom_angle
C2 C1 C11 109.0(2)
C2 C1 B7 128.08(19)
C11 C1 B7 120.7(2)
C2 C1 B6 97.91(18)
C11 C1 B6 125.8(2)
B7 C1 B6 65.45(17)
C2 C1 B3 68.70(15)
C11 C1 B3 127.8(2)
B7 C1 B3 69.63(16)
B6 C1 B3 105.50(16)
C1 C2 C13 109.04(19)
C1 C2 B4 127.15(19)
C13 C2 B4 121.1(2)
C1 C2 B5 99.19(18)
C13 C2 B5 125.5(2)
B4 C2 B5 65.45(15)
C12 C11 C1 104.8(2)
C13 C12 C11 108.5(2)
C12 C13 C2 104.7(2)
B12 B3 B8 56.61(17)
B12 B3 C1 101.26(17)
B8 B3 C1 123.28(17)
B12 B3 B7 55.93(15)
B8 B3 B7 103.90(18)
C1 B3 B7 49.11(11)
B12 B3 B4 103.98(18)
B8 B3 B4 55.84(15)
C1 B3 B4 88.81(15)
B7 B3 B4 115.43(16)
C2 B4 B9 117.72(18)
C2 B4 B8 114.65(19)
B9 B4 B8 60.04(17)
C2 B4 B5 62.86(14)
B9 B4 B5 60.59(16)
B8 B4 B5 104.68(18)
C2 B4 B3 61.79(15)
B9 B4 B3 104.33(18)
B8 B4 B3 57.82(14)
B5 B4 B3 99.34(16)
B10 B5 C2 122.1(2)
B10 B5 B9 60.42(17)
C2 B5 B9 104.38(17)
B10 B5 B4 107.3(2)
C2 B5 B4 51.69(13)
B9 B5 B4 57.06(15)
B10 B5 B6 56.12(16)
C2 B5 B6 80.97(16)
B9 B5 B6 105.57(19)
B4 B5 B6 111.83(17)
B10 B6 C1 122.55(18)
B10 B6 B11 60.5(2)
C1 B6 B11 103.88(18)
B10 B6 B7 107.6(2)
C1 B6 B7 51.79(13)
B11 B6 B7 56.63(17)
B10 B6 B5 56.09(17)
C1 B6 B5 81.93(15)
B11 B6 B5 105.64(18)
B7 B6 B5 113.04(17)
C1 B7 B11 117.7(2)
C1 B7 B12 114.71(19)
B11 B7 B12 59.44(18)
C1 B7 B6 62.76(16)
B11 B7 B6 60.90(18)
B12 B7 B6 104.7(2)
C1 B7 B3 61.26(14)
B11 B7 B3 104.0(2)
B12 B7 B3 58.37(15)
B6 B7 B3 99.01(17)
B12 B8 B13 61.0(2)
B12 B8 B9 110.0(2)
B13 B8 B9 59.75(19)
B12 B8 B4 116.85(19)
B13 B8 B4 110.1(2)
B9 B8 B4 58.29(16)
B12 B8 B3 61.63(17)
B13 B8 B3 109.7(2)
B9 B8 B3 109.56(18)
B4 B8 B3 66.35(15)
B4 B9 B13 112.9(2)
B4 B9 B8 61.67(17)
B13 B9 B8 59.66(19)
B4 B9 B10 109.73(19)
B13 B9 B10 60.0(2)
B8 B9 B10 104.8(2)
B4 B9 B5 62.36(15)
B13 B9 B5 108.5(2)
B8 B9 B5 107.15(18)
B10 B9 B5 58.11(16)
B5 B10 B6 67.79(17)
B5 B10 B13 110.5(2)
B6 B10 B13 110.6(2)
B5 B10 B9 61.47(18)
B6 B10 B9 115.58(19)
B13 B10 B9 59.15(19)
B5 B10 B11 115.73(19)
B6 B10 B11 61.56(19)
B13 B10 B11 59.2(2)
B9 B10 B11 109.3(2)
B7 B11 B12 61.95(19)
B7 B11 B13 113.8(2)
B12 B11 B13 60.8(2)
B7 B11 B10 110.3(2)
B12 B11 B10 106.2(2)
B13 B11 B10 59.8(2)
B7 B11 B6 62.46(16)
B12 B11 B6 107.71(19)
B13 B11 B6 108.1(2)
B10 B11 B6 57.97(17)
B8 B12 B11 109.0(2)
B8 B12 B13 59.8(2)
B11 B12 B13 60.0(2)
B8 B12 B7 116.2(2)
B11 B12 B7 58.61(17)
B13 B12 B7 110.3(2)
B8 B12 B3 61.75(16)
B11 B12 B3 109.0(2)
B13 B12 B3 108.9(2)
B7 B12 B3 65.70(16)
B8 B13 B9 60.59(18)
B8 B13 B11 107.9(2)
B9 B13 B11 112.2(2)
B8 B13 B10 106.1(2)
B9 B13 B10 60.86(19)
B11 B13 B10 60.9(2)
B8 B13 B12 59.24(18)
B9 B13 B12 109.2(2)
B11 B13 B12 59.2(2)
B10 B13 B12 105.8(2)

loop_
_geom_bond_atom_site_label_1
_geom_bond_atom_site_label_2
_geom_bond_distance
C1 C2 1.421(3)
C1 C11 1.537(3)
C1 B7 1.597(3)
C1 B6 1.807(4)
C1 B3 1.852(3)
C2 C13 1.537(3)
C2 B4 1.594(3)
C2 B5 1.807(3)
C11 C12 1.493(4)
C12 C13 1.492(4)
B3 B12 1.850(4)
B3 B8 1.852(4)
B3 B7 1.980(4)
B3 B4 2.005(4)
B4 B9 1.750(4)
B4 B8 1.811(4)
B4 B5 1.847(4)
B5 B10 1.756(4)
B5 B9 1.817(4)
B5 B6 1.959(4)
B6 B10 1.756(4)
B6 B11 1.822(4)
B6 B7 1.849(4)
B7 B11 1.741(4)
B7 B12 1.800(4)
B8 B12 1.756(5)
B8 B13 1.766(5)
B8 B9 1.783(4)
B9 B13 1.768(5)
B9 B10 1.798(4)
B10 B13 1.783(5)
B10 B11 1.802(6)
B11 B12 1.756(5)
B11 B13 1.772(5)
B12 B13 1.786(5)
